data_7707582
loop_
_publ_author_name
'Cesari, Cristiana'
'Bortoluzzi, Marco'
'Femoni, Cristina'
'Iapalucci, Maria Carmela'
'Zacchini, Stefano'

_publ_section_title
;
 One-pot atmospheric pressure synthesis of
 [H<sub>3</sub>Ru<sub>4</sub>(CO)<sub>12</sub>]<sup/>.
;
_journal_issue 27
_journal_name_full 'Dalton transactions (Cambridge, England : 2003)'
_journal_page_first 9610
_journal_page_last 9622
_journal_paper_doi 10.1039/d1dt01517f
_journal_volume 50
_journal_year 2021
_chemical_formula_sum 'C28 H42 N2 O12 Ru4'
_chemical_formula_weight 1002.91
_space_group_crystal_system monoclinic
_space_group_IT_number 14
_space_group_name_Hall '-P 2ybc'
_space_group_name_H-M_alt 'P 1 21/c 1'
_atom_sites_solution_hydrogens mixed
_audit_creation_method SHELXL-2014/7
_audit_update_record
;
2021-05-06 deposited with the CCDC.	2021-06-04 downloaded from the CCDC.
;
_cell_angle_alpha 90
_cell_angle_beta 94.4270(10)
_cell_angle_gamma 90
_cell_formula_units_Z 4
_cell_length_a 13.3251(5)
_cell_length_b 20.1945(7)
_cell_length_c 13.4433(5)
_cell_measurement_reflns_used 9593
_cell_measurement_temperature 100(2)
_cell_measurement_theta_max 29.6725
_cell_measurement_theta_min 2.240
_cell_volume 3606.7(2)
_computing_cell_refinement 'APEX2 (Bruker AXS, 2006)'
_computing_data_collection 'APEX2 (Bruker AXS, 2006)'
_computing_data_reduction 'SAINT (Bruker AXS, 2004)'
_computing_molecular_graphics 'SCHAKAL99 (Keller, 1999)'
_computing_publication_material 'XCIF (Bruker AXS, 2001)'
_computing_structure_refinement 'SHELXL-2014/7 (Sheldrick, 2014)'
_computing_structure_solution 'SHELXL-2014/7 (Sheldrick, 2014)'
_diffrn_ambient_temperature 100(2)
_diffrn_measured_fraction_theta_full 1.000
_diffrn_measured_fraction_theta_max 0.998
_diffrn_measurement_device_type 'PHOTON2 area detector'
_diffrn_measurement_method 'phi and omega scans'
_diffrn_radiation_type MoK\a
_diffrn_radiation_wavelength 0.71073
_diffrn_reflns_av_R_equivalents 0.0783
_diffrn_reflns_av_unetI/netI 0.0316
_diffrn_reflns_Laue_measured_fraction_full 1.000
_diffrn_reflns_Laue_measured_fraction_max 0.998
_diffrn_reflns_limit_h_max 16
_diffrn_reflns_limit_h_min -16
_diffrn_reflns_limit_k_max 24
_diffrn_reflns_limit_k_min -24
_diffrn_reflns_limit_l_max 16
_diffrn_reflns_limit_l_min -16
_diffrn_reflns_number 69738
_diffrn_reflns_point_group_measured_fraction_full 1.000
_diffrn_reflns_point_group_measured_fraction_max 0.998
_diffrn_reflns_theta_full 25.242
_diffrn_reflns_theta_max 26.000
_diffrn_reflns_theta_min 1.533
_diffrn_source 'fine-focus sealed tube'
_exptl_absorpt_coefficient_mu 1.701
_exptl_absorpt_correction_T_max 0.5640
_exptl_absorpt_correction_T_min 0.4409
_exptl_absorpt_correction_type empirical
_exptl_absorpt_process_details
;
 Data were corrected for Lorentz polarization and absorption
 effects (empirical absorption corrections SADABS).
 R(int) = 0.1075 (selected reflections only, before parameter refinement)
 R(int) = 0.0630 (selected reflections only, after parameter refinement)
;
_exptl_crystal_colour orange
_exptl_crystal_density_diffrn 1.847
_exptl_crystal_description prism
_exptl_crystal_F_000 1984
_exptl_crystal_size_max 0.190
_exptl_crystal_size_mid 0.160
_exptl_crystal_size_min 0.150
_refine_diff_density_max 0.990
_refine_diff_density_min -0.644
_refine_diff_density_rms 0.114
_refine_ls_extinction_method none
_refine_ls_goodness_of_fit_ref 1.199
_refine_ls_hydrogen_treatment mixed
_refine_ls_matrix_type full
_refine_ls_number_parameters 429
_refine_ls_number_reflns 7091
_refine_ls_number_restraints 0
_refine_ls_restrained_S_all 1.199
_refine_ls_R_factor_all 0.0399
_refine_ls_R_factor_gt 0.0324
_refine_ls_shift/su_max 0.001
_refine_ls_shift/su_mean 0.000
_refine_ls_structure_factor_coef Fsqd
_refine_ls_weighting_details 'w=1/[\s^2^(Fo^2^)+(0.0082P)^2^+9.0646P] where P=(Fo^2^+2Fc^2^)/3'
_refine_ls_weighting_scheme calc
_refine_ls_wR_factor_gt 0.0574
_refine_ls_wR_factor_ref 0.0585
_reflns_Friedel_coverage 0.000
_reflns_number_gt 6218
_reflns_number_total 7091
_reflns_threshold_expression 'I > 2\s(I)'
_cod_data_source_file d1dt01517f3.cif
_cod_data_source_block 4
_cod_depositor_comments 'Adding full bibliography for 7707576--7707590.cif.'
_cod_original_sg_symbol_H-M 'P 21/c'
_cod_database_code 7707582
_shelx_shelxl_version_number 2014/7
_shelx_space_group_comment
;
The symmetry employed for this shelxl refinement is uniquely defined
by the following loop, which should always be used as a source of
symmetry information in preference to the above space-group names.
They are only intended as comments.
;
_shelx_estimated_absorpt_t_min 0.738
_shelx_estimated_absorpt_t_max 0.784

loop_
_space_group_symop_operation_xyz
'x, y, z'
'-x, y+1/2, -z+1/2'
'-x, -y, -z'
'x, -y-1/2, z-1/2'

loop_
_atom_site_label
_atom_site_type_symbol
_atom_site_fract_x
_atom_site_fract_y
_atom_site_fract_z
_atom_site_U_iso_or_equiv
_atom_site_adp_type
_atom_site_occupancy
_atom_site_site_symmetry_order
_atom_site_calc_flag
_atom_site_refinement_flags_posn
_atom_site_refinement_flags_adp
_atom_site_refinement_flags_occupancy
_atom_site_disorder_assembly
_atom_site_disorder_group
Ru1 Ru 0.28829(2) 0.47672(2) 0.38135(2) 0.01135(7) Uani 1 1 d . . . . .
H1 H 0.198(3) 0.4302(18) 0.330(3) 0.014 Uiso 1 1 d . U . . .
H2 H 0.214(3) 0.5458(18) 0.376(3) 0.014 Uiso 1 1 d . U . . .
Ru2 Ru 0.18495(2) 0.57649(2) 0.24635(2) 0.01071(7) Uani 1 1 d . . . . .
Ru3 Ru 0.35248(2) 0.50690(2) 0.19166(2) 0.01158(7) Uani 1 1 d . . . . .
Ru4 Ru 0.16933(2) 0.44400(2) 0.19307(2) 0.01011(7) Uani 1 1 d . . . . .
C1 C 0.3952(3) 0.53509(19) 0.4244(3) 0.0187(8) Uani 1 1 d . . . . .
C2 C 0.3744(3) 0.40187(18) 0.3817(3) 0.0145(8) Uani 1 1 d . . . . .
C3 C 0.2248(3) 0.4635(2) 0.5026(3) 0.0220(9) Uani 1 1 d . . . . .
C4 C 0.1420(3) 0.64792(18) 0.3206(3) 0.0136(8) Uani 1 1 d . . . . .
C5 C 0.1344(3) 0.61764(19) 0.1291(3) 0.0174(8) Uani 1 1 d . . . . .
C6 C 0.3349(3) 0.60578(19) 0.2301(3) 0.0161(8) Uani 1 1 d . . . . .
C7 C 0.3714(3) 0.52565(19) 0.0581(3) 0.0188(8) Uani 1 1 d . . . . .
C8 C 0.4899(3) 0.50107(18) 0.2294(3) 0.0169(8) Uani 1 1 d . . . . .
C9 C 0.3169(3) 0.40892(18) 0.1633(3) 0.0129(8) Uani 1 1 d . . . . .
C10 C 0.1031(3) 0.36226(19) 0.1949(3) 0.0149(8) Uani 1 1 d . . . . .
C11 C 0.1275(3) 0.45588(18) 0.0588(3) 0.0154(8) Uani 1 1 d . . . . .
C12 C 0.0608(3) 0.50884(18) 0.2422(3) 0.0141(8) Uani 1 1 d . . . . .
O1 O 0.4578(2) 0.57085(14) 0.4518(2) 0.0290(7) Uani 1 1 d . . . . .
O2 O 0.4245(2) 0.35573(13) 0.3831(2) 0.0225(6) Uani 1 1 d . . . . .
O3 O 0.1901(3) 0.45711(17) 0.5764(2) 0.0381(8) Uani 1 1 d . . . . .
O4 O 0.1168(2) 0.69222(13) 0.3663(2) 0.0214(6) Uani 1 1 d . . . . .
O5 O 0.1012(2) 0.64548(15) 0.0600(2) 0.0320(7) Uani 1 1 d . . . . .
O6 O 0.3823(2) 0.65539(14) 0.2369(2) 0.0285(7) Uani 1 1 d . . . . .
O7 O 0.3837(2) 0.53662(16) -0.0239(2) 0.0324(7) Uani 1 1 d . . . . .
O8 O 0.5739(2) 0.49948(15) 0.2570(2) 0.0290(7) Uani 1 1 d . . . . .
O9 O 0.3522(2) 0.35802(13) 0.14189(19) 0.0184(6) Uani 1 1 d . . . . .
O10 O 0.0639(2) 0.31169(13) 0.1930(2) 0.0244(7) Uani 1 1 d . . . . .
O11 O 0.1014(2) 0.46199(14) -0.0236(2) 0.0262(7) Uani 1 1 d . . . . .
O12 O -0.02370(19) 0.50919(13) 0.2599(2) 0.0209(6) Uani 1 1 d . . . . .
N1 N 0.2790(2) 0.32064(15) 0.8242(2) 0.0147(7) Uani 1 1 d . . . . .
C101 C 0.2303(3) 0.26700(18) 0.8833(3) 0.0190(8) Uani 1 1 d . . . . .
H10A H 0.1841 0.2413 0.8367 0.023 Uiso 1 1 calc R U . . .
H10B H 0.2838 0.2364 0.9102 0.023 Uiso 1 1 calc R U . . .
C102 C 0.1724(3) 0.2902(2) 0.9684(3) 0.0235(9) Uani 1 1 d . . . . .
H10C H 0.2172 0.3153 1.0158 0.035 Uiso 1 1 calc R U . . .
H10D H 0.1456 0.2518 1.0022 0.035 Uiso 1 1 calc R U . . .
H10E H 0.1167 0.3186 0.9427 0.035 Uiso 1 1 calc R U . . .
C103 C 0.2015(3) 0.37086(18) 0.7842(3) 0.0164(8) Uani 1 1 d . . . . .
H10F H 0.1737 0.3935 0.8414 0.020 Uiso 1 1 calc R U . . .
H10G H 0.2358 0.4048 0.7458 0.020 Uiso 1 1 calc R U . . .
C104 C 0.1152(3) 0.3425(2) 0.7183(3) 0.0241(9) Uani 1 1 d . . . . .
H10H H 0.1414 0.3210 0.6603 0.036 Uiso 1 1 calc R U . . .
H10I H 0.0691 0.3782 0.6958 0.036 Uiso 1 1 calc R U . . .
H10J H 0.0791 0.3099 0.7560 0.036 Uiso 1 1 calc R U . . .
C105 C 0.3268(3) 0.2856(2) 0.7398(3) 0.0222(9) Uani 1 1 d . . . . .
H10K H 0.3774 0.2539 0.7692 0.027 Uiso 1 1 calc R U . . .
H10L H 0.2741 0.2595 0.7014 0.027 Uiso 1 1 calc R U . . .
C106 C 0.3771(3) 0.3298(2) 0.6681(3) 0.0287(10) Uani 1 1 d . . . . .
H10M H 0.3268 0.3591 0.6342 0.043 Uiso 1 1 calc R U . . .
H10N H 0.4082 0.3025 0.6186 0.043 Uiso 1 1 calc R U . . .
H10O H 0.4290 0.3565 0.7050 0.043 Uiso 1 1 calc R U . . .
C107 C 0.3565(3) 0.3592(2) 0.8897(3) 0.0193(9) Uani 1 1 d . . . . .
H10P H 0.3825 0.3955 0.8494 0.023 Uiso 1 1 calc R U . . .
H10Q H 0.3220 0.3798 0.9445 0.023 Uiso 1 1 calc R U . . .
C108 C 0.4447(3) 0.3200(2) 0.9347(3) 0.0294(10) Uani 1 1 d . . . . .
H10R H 0.4203 0.2837 0.9747 0.044 Uiso 1 1 calc R U . . .
H10S H 0.4884 0.3490 0.9774 0.044 Uiso 1 1 calc R U . . .
H10T H 0.4827 0.3019 0.8814 0.044 Uiso 1 1 calc R U . . .
N2 N 0.2325(2) 0.84393(15) 0.1922(2) 0.0173(7) Uani 1 1 d . . . . .
C201 C 0.2897(3) 0.7941(2) 0.2592(3) 0.0308(10) Uani 1 1 d . . . . .
H20A H 0.2947 0.7521 0.2222 0.037 Uiso 1 1 calc R U . . .
H20B H 0.2507 0.7853 0.3175 0.037 Uiso 1 1 calc R U . . .
C202 C 0.3959(3) 0.8162(2) 0.2969(4) 0.0310(11) Uani 1 1 d . . . . .
H20C H 0.4354 0.8253 0.2398 0.046 Uiso 1 1 calc R U . . .
H20D H 0.4286 0.7811 0.3379 0.046 Uiso 1 1 calc R U . . .
H20E H 0.3917 0.8565 0.3370 0.046 Uiso 1 1 calc R U . . .
C203 C 0.1311(3) 0.8133(2) 0.1642(4) 0.0319(11) Uani 1 1 d . . . . .
H20F H 0.0999 0.8008 0.2260 0.038 Uiso 1 1 calc R U . . .
H20G H 0.1410 0.7721 0.1260 0.038 Uiso 1 1 calc R U . . .
C204 C 0.0578(3) 0.8589(3) 0.1015(4) 0.0377(12) Uani 1 1 d . . . . .
H20H H 0.0391 0.8965 0.1423 0.056 Uiso 1 1 calc R U . . .
H20I H -0.0029 0.8339 0.0789 0.056 Uiso 1 1 calc R U . . .
H20J H 0.0905 0.8752 0.0434 0.056 Uiso 1 1 calc R U . . .
C205 C 0.2195(3) 0.9084(2) 0.2494(3) 0.0272(10) Uani 1 1 d . . . . .
H20K H 0.2864 0.9293 0.2627 0.033 Uiso 1 1 calc R U . . .
H20L H 0.1774 0.9390 0.2063 0.033 Uiso 1 1 calc R U . . .
C206 C 0.1720(3) 0.9007(2) 0.3470(3) 0.0309(10) Uani 1 1 d . . . . .
H20M H 0.1080 0.8769 0.3357 0.046 Uiso 1 1 calc R U . . .
H20N H 0.1598 0.9445 0.3750 0.046 Uiso 1 1 calc R U . . .
H20O H 0.2174 0.8755 0.3938 0.046 Uiso 1 1 calc R U . . .
C207 C 0.2884(3) 0.8600(2) 0.1034(3) 0.0322(11) Uani 1 1 d . . . . .
H20P H 0.3513 0.8833 0.1264 0.039 Uiso 1 1 calc R U . . .
H20Q H 0.2471 0.8910 0.0604 0.039 Uiso 1 1 calc R U . . .
C208 C 0.3154(4) 0.8001(2) 0.0401(3) 0.0341(11) Uani 1 1 d . . . . .
H20R H 0.3641 0.7721 0.0788 0.051 Uiso 1 1 calc R U . . .
H20S H 0.3448 0.8156 -0.0203 0.051 Uiso 1 1 calc R U . . .
H20T H 0.2544 0.7744 0.0214 0.051 Uiso 1 1 calc R U . . .

loop_
_atom_site_aniso_label
_atom_site_aniso_U_11
_atom_site_aniso_U_22
_atom_site_aniso_U_33
_atom_site_aniso_U_23
_atom_site_aniso_U_13
_atom_site_aniso_U_12
Ru1 0.01284(15) 0.01130(15) 0.00962(15) -0.00045(11) -0.00099(11) 0.00138(11)
Ru2 0.01068(14) 0.00948(14) 0.01190(15) 0.00002(12) 0.00050(11) 0.00136(11)
Ru3 0.00998(14) 0.01166(15) 0.01331(15) 0.00088(12) 0.00237(11) 0.00077(11)
Ru4 0.01079(14) 0.00968(14) 0.00974(14) -0.00056(12) -0.00001(11) -0.00026(11)
C1 0.022(2) 0.018(2) 0.0151(19) 0.0024(16) -0.0020(16) 0.0069(17)
C2 0.019(2) 0.0124(19) 0.0117(19) -0.0038(15) -0.0039(15) -0.0016(16)
C3 0.024(2) 0.022(2) 0.019(2) 0.0031(17) -0.0018(17) 0.0044(17)
C4 0.0126(18) 0.0126(19) 0.0156(19) -0.0010(16) 0.0011(15) -0.0008(15)
C5 0.018(2) 0.0137(19) 0.021(2) -0.0043(17) 0.0023(16) 0.0030(15)
C6 0.0128(18) 0.017(2) 0.019(2) -0.0011(16) 0.0029(15) 0.0041(16)
C7 0.0146(19) 0.019(2) 0.024(2) 0.0014(17) 0.0024(16) 0.0015(16)
C8 0.014(2) 0.0145(19) 0.023(2) -0.0015(16) 0.0052(16) 0.0015(15)
C9 0.0167(19) 0.014(2) 0.0072(17) -0.0005(15) -0.0015(14) -0.0024(15)
C10 0.0108(18) 0.016(2) 0.017(2) -0.0019(15) -0.0005(15) 0.0036(15)
C11 0.018(2) 0.0139(19) 0.014(2) -0.0024(15) -0.0007(16) 0.0020(15)
C12 0.019(2) 0.0115(18) 0.0115(19) 0.0009(15) -0.0016(15) 0.0013(15)
O1 0.0252(16) 0.0246(16) 0.0353(18) -0.0051(14) -0.0110(13) -0.0067(13)
O2 0.0263(16) 0.0154(15) 0.0248(16) -0.0053(12) -0.0038(12) 0.0035(12)
O3 0.047(2) 0.048(2) 0.0208(17) 0.0091(15) 0.0169(15) 0.0100(17)
O4 0.0218(15) 0.0202(15) 0.0225(15) -0.0042(12) 0.0031(12) 0.0035(12)
O5 0.049(2) 0.0259(17) 0.0205(16) 0.0061(14) -0.0037(14) 0.0071(15)
O6 0.0173(15) 0.0141(15) 0.054(2) -0.0009(14) 0.0034(14) -0.0058(12)
O7 0.0340(18) 0.045(2) 0.0188(16) 0.0094(14) 0.0058(13) 0.0022(15)
O8 0.0136(15) 0.0359(18) 0.0371(18) -0.0051(14) -0.0010(13) 0.0044(13)
O9 0.0208(15) 0.0162(14) 0.0179(14) -0.0002(11) 0.0003(11) 0.0040(11)
O10 0.0242(16) 0.0122(14) 0.0369(18) 0.0001(12) 0.0040(13) -0.0021(12)
O11 0.0344(17) 0.0273(17) 0.0159(15) 0.0001(12) -0.0044(13) 0.0082(13)
O12 0.0142(14) 0.0182(14) 0.0311(16) -0.0031(12) 0.0063(12) -0.0003(11)
N1 0.0157(16) 0.0164(17) 0.0119(16) -0.0019(13) 0.0009(13) 0.0003(13)
C101 0.022(2) 0.0118(19) 0.023(2) 0.0007(16) 0.0003(17) -0.0020(16)
C102 0.028(2) 0.023(2) 0.020(2) -0.0004(18) 0.0041(17) -0.0090(18)
C103 0.018(2) 0.0116(19) 0.020(2) -0.0023(16) 0.0035(16) 0.0026(15)
C104 0.020(2) 0.018(2) 0.033(2) -0.0027(18) -0.0048(18) 0.0065(17)
C105 0.022(2) 0.026(2) 0.019(2) -0.0056(18) 0.0007(17) 0.0108(18)
C106 0.023(2) 0.041(3) 0.022(2) 0.000(2) 0.0061(18) 0.010(2)
C107 0.021(2) 0.022(2) 0.014(2) -0.0020(16) -0.0003(16) -0.0077(17)
C108 0.019(2) 0.045(3) 0.023(2) 0.001(2) -0.0031(18) -0.002(2)
N2 0.0126(16) 0.0139(16) 0.0254(18) 0.0014(14) 0.0020(13) -0.0007(13)
C201 0.031(3) 0.025(2) 0.036(3) 0.002(2) 0.003(2) 0.0044(19)
C202 0.022(2) 0.030(3) 0.040(3) -0.001(2) -0.003(2) 0.0060(19)
C203 0.024(2) 0.028(2) 0.044(3) -0.013(2) 0.003(2) -0.0040(19)
C204 0.024(2) 0.056(3) 0.031(3) -0.014(2) -0.007(2) 0.010(2)
C205 0.023(2) 0.020(2) 0.038(3) -0.0046(19) 0.0013(19) 0.0015(18)
C206 0.025(2) 0.041(3) 0.026(2) -0.005(2) 0.0047(19) 0.003(2)
C207 0.027(2) 0.034(3) 0.036(3) 0.003(2) 0.008(2) 0.000(2)
C208 0.032(3) 0.043(3) 0.027(2) -0.005(2) 0.003(2) 0.011(2)

loop_
_atom_type_symbol
_atom_type_description
_atom_type_scat_dispersion_real
_atom_type_scat_dispersion_imag
_atom_type_scat_source
C C 0.0033 0.0016 'International Tables Vol C Tables 4.2.6.8 and 6.1.1.4'
H H 0.0000 0.0000 'International Tables Vol C Tables 4.2.6.8 and 6.1.1.4'
N N 0.0061 0.0033 'International Tables Vol C Tables 4.2.6.8 and 6.1.1.4'
O O 0.0106 0.0060 'International Tables Vol C Tables 4.2.6.8 and 6.1.1.4'
Ru Ru -1.2594 0.8363 'International Tables Vol C Tables 4.2.6.8 and 6.1.1.4'

loop_
_geom_angle_atom_site_label_1
_geom_angle_atom_site_label_2
_geom_angle_atom_site_label_3
_geom_angle
_geom_angle_site_symmetry_1
_geom_angle_site_symmetry_3
_geom_angle_publ_flag
C2 Ru1 C1 93.11(16) . . ?
C2 Ru1 C3 101.16(16) . . ?
C1 Ru1 C3 101.41(17) . . ?
C2 Ru1 Ru3 87.08(11) . . ?
C1 Ru1 Ru3 82.45(12) . . ?
C3 Ru1 Ru3 170.61(12) . . ?
C2 Ru1 Ru4 96.21(10) . . ?
C1 Ru1 Ru4 137.53(12) . . ?
C3 Ru1 Ru4 117.08(12) . . ?
Ru3 Ru1 Ru4 56.883(10) . . ?
C2 Ru1 Ru2 142.36(11) . . ?
C1 Ru1 Ru2 93.80(11) . . ?
C3 Ru1 Ru2 113.57(12) . . ?
Ru3 Ru1 Ru2 57.346(10) . . ?
Ru4 Ru1 Ru2 55.739(9) . . ?
C2 Ru1 H1 88.3(13) . . ?
C1 Ru1 H1 172.6(13) . . ?
C3 Ru1 H1 85.5(13) . . ?
Ru3 Ru1 H1 90.3(13) . . ?
Ru4 Ru1 H1 35.1(13) . . ?
Ru2 Ru1 H1 80.8(13) . . ?
C2 Ru1 H2 176.9(13) . . ?
C1 Ru1 H2 85.6(12) . . ?
C3 Ru1 H2 81.9(12) . . ?
Ru3 Ru1 H2 89.9(12) . . ?
Ru4 Ru1 H2 82.9(12) . . ?
Ru2 Ru1 H2 35.1(12) . . ?
H1 Ru1 H2 92.7(18) . . ?
C5 Ru2 C4 90.11(16) . . ?
C5 Ru2 C6 94.03(16) . . ?
C4 Ru2 C6 99.83(15) . . ?
C5 Ru2 C12 91.97(15) . . ?
C4 Ru2 C12 103.78(15) . . ?
C6 Ru2 C12 155.61(14) . . ?
C5 Ru2 Ru4 101.36(12) . . ?
C4 Ru2 Ru4 149.60(11) . . ?
C6 Ru2 Ru4 107.23(10) . . ?
C12 Ru2 Ru4 48.38(10) . . ?
C5 Ru2 Ru3 104.27(12) . . ?
C4 Ru2 Ru3 144.64(11) . . ?
C6 Ru2 Ru3 47.89(10) . . ?
C12 Ru2 Ru3 107.72(10) . . ?
Ru4 Ru2 Ru3 59.376(10) . . ?
C5 Ru2 Ru1 159.78(11) . . ?
C4 Ru2 Ru1 110.08(11) . . ?
C6 Ru2 Ru1 81.71(10) . . ?
C12 Ru2 Ru1 84.52(9) . . ?
Ru4 Ru2 Ru1 61.740(10) . . ?
Ru3 Ru2 Ru1 58.457(10) . . ?
C5 Ru2 H2 167.7(11) . . ?
C4 Ru2 H2 79.0(11) . . ?
C6 Ru2 H2 93.3(11) . . ?
C12 Ru2 H2 85.3(11) . . ?
Ru4 Ru2 H2 85.8(11) . . ?
Ru3 Ru2 H2 87.9(11) . . ?
Ru1 Ru2 H2 31.8(11) . . ?
C8 Ru3 C7 94.09(17) . . ?
C8 Ru3 C9 101.32(15) . . ?
C7 Ru3 C9 93.60(16) . . ?
C8 Ru3 C6 96.88(15) . . ?
C7 Ru3 C6 94.01(16) . . ?
C9 Ru3 C6 159.69(15) . . ?
C8 Ru3 Ru4 145.19(12) . . ?
C7 Ru3 Ru4 106.57(12) . . ?
C9 Ru3 Ru4 50.77(10) . . ?
C6 Ru3 Ru4 108.95(10) . . ?
C8 Ru3 Ru2 138.61(12) . . ?
C7 Ru3 Ru2 108.75(12) . . ?
C9 Ru3 Ru2 110.82(10) . . ?
C6 Ru3 Ru2 48.87(10) . . ?
Ru4 Ru3 Ru2 60.118(11) . . ?
C8 Ru3 Ru1 95.77(12) . . ?
C7 Ru3 Ru1 170.03(12) . . ?
C9 Ru3 Ru1 83.02(10) . . ?
C6 Ru3 Ru1 86.29(11) . . ?
Ru4 Ru3 Ru1 64.076(11) . . ?
Ru2 Ru3 Ru1 64.196(11) . . ?
C11 Ru4 C10 91.15(16) . . ?
C11 Ru4 C12 93.59(15) . . ?
C10 Ru4 C12 102.09(15) . . ?
C11 Ru4 C9 94.08(15) . . ?
C10 Ru4 C9 98.63(15) . . ?
C12 Ru4 C9 157.72(14) . . ?
C11 Ru4 Ru3 97.63(12) . . ?
C10 Ru4 Ru3 145.66(11) . . ?
C12 Ru4 Ru3 110.35(10) . . ?
C9 Ru4 Ru3 47.83(10) . . ?
C11 Ru4 Ru2 97.86(11) . . ?
C10 Ru4 Ru2 150.82(11) . . ?
C12 Ru4 Ru2 49.88(10) . . ?
C9 Ru4 Ru2 108.27(10) . . ?
Ru3 Ru4 Ru2 60.506(10) . . ?
C11 Ru4 Ru1 154.34(12) . . ?
C10 Ru4 Ru1 114.09(11) . . ?
C12 Ru4 Ru1 85.88(10) . . ?
C9 Ru4 Ru1 78.23(9) . . ?
Ru3 Ru4 Ru1 59.041(10) . . ?
Ru2 Ru4 Ru1 62.520(10) . . ?
C11 Ru4 H1 174.2(11) . . ?
C10 Ru4 H1 85.1(11) . . ?
C12 Ru4 H1 82.9(11) . . ?
C9 Ru4 H1 90.9(11) . . ?
Ru3 Ru4 H1 87.9(11) . . ?
Ru2 Ru4 H1 83.4(11) . . ?
Ru1 Ru4 H1 30.3(11) . . ?
O1 C1 Ru1 178.2(4) . . ?
O2 C2 Ru1 178.2(3) . . ?
O3 C3 Ru1 177.2(4) . . ?
O4 C4 Ru2 179.1(3) . . ?
O5 C5 Ru2 176.3(3) . . ?
O6 C6 Ru3 139.6(3) . . ?
O6 C6 Ru2 137.1(3) . . ?
Ru3 C6 Ru2 83.23(14) . . ?
O7 C7 Ru3 179.3(4) . . ?
O8 C8 Ru3 176.4(4) . . ?
O9 C9 Ru3 142.5(3) . . ?
O9 C9 Ru4 136.1(3) . . ?
Ru3 C9 Ru4 81.40(13) . . ?
O10 C10 Ru4 177.7(3) . . ?
O11 C11 Ru4 178.8(3) . . ?
O12 C12 Ru4 140.1(3) . . ?
O12 C12 Ru2 138.1(3) . . ?
Ru4 C12 Ru2 81.74(13) . . ?
C103 N1 C101 110.9(3) . . ?
C103 N1 C105 111.2(3) . . ?
C101 N1 C105 106.2(3) . . ?
C103 N1 C107 106.1(3) . . ?
C101 N1 C107 111.2(3) . . ?
C105 N1 C107 111.5(3) . . ?
C102 C101 N1 116.2(3) . . ?
C102 C101 H10A 108.2 . . ?
N1 C101 H10A 108.2 . . ?
C102 C101 H10B 108.2 . . ?
N1 C101 H10B 108.2 . . ?
H10A C101 H10B 107.4 . . ?
C101 C102 H10C 109.5 . . ?
C101 C102 H10D 109.5 . . ?
H10C C102 H10D 109.5 . . ?
C101 C102 H10E 109.5 . . ?
H10C C102 H10E 109.5 . . ?
H10D C102 H10E 109.5 . . ?
C104 C103 N1 114.9(3) . . ?
C104 C103 H10F 108.5 . . ?
N1 C103 H10F 108.5 . . ?
C104 C103 H10G 108.5 . . ?
N1 C103 H10G 108.5 . . ?
H10F C103 H10G 107.5 . . ?
C103 C104 H10H 109.5 . . ?
C103 C104 H10I 109.5 . . ?
H10H C104 H10I 109.5 . . ?
C103 C104 H10J 109.5 . . ?
H10H C104 H10J 109.5 . . ?
H10I C104 H10J 109.5 . . ?
C106 C105 N1 115.7(3) . . ?
C106 C105 H10K 108.4 . . ?
N1 C105 H10K 108.4 . . ?
C106 C105 H10L 108.4 . . ?
N1 C105 H10L 108.4 . . ?
H10K C105 H10L 107.4 . . ?
C105 C106 H10M 109.5 . . ?
C105 C106 H10N 109.5 . . ?
H10M C106 H10N 109.5 . . ?
C105 C106 H10O 109.5 . . ?
H10M C106 H10O 109.5 . . ?
H10N C106 H10O 109.5 . . ?
C108 C107 N1 116.1(3) . . ?
C108 C107 H10P 108.3 . . ?
N1 C107 H10P 108.3 . . ?
C108 C107 H10Q 108.3 . . ?
N1 C107 H10Q 108.3 . . ?
H10P C107 H10Q 107.4 . . ?
C107 C108 H10R 109.5 . . ?
C107 C108 H10S 109.5 . . ?
H10R C108 H10S 109.5 . . ?
C107 C108 H10T 109.5 . . ?
H10R C108 H10T 109.5 . . ?
H10S C108 H10T 109.5 . . ?
C207 N2 C203 112.5(3) . . ?
C207 N2 C201 111.2(3) . . ?
C203 N2 C201 106.0(3) . . ?
C207 N2 C205 107.4(3) . . ?
C203 N2 C205 109.9(3) . . ?
C201 N2 C205 109.7(3) . . ?
N2 C201 C202 114.3(4) . . ?
N2 C201 H20A 108.7 . . ?
C202 C201 H20A 108.7 . . ?
N2 C201 H20B 108.7 . . ?
C202 C201 H20B 108.7 . . ?
H20A C201 H20B 107.6 . . ?
C201 C202 H20C 109.5 . . ?
C201 C202 H20D 109.5 . . ?
H20C C202 H20D 109.5 . . ?
C201 C202 H20E 109.5 . . ?
H20C C202 H20E 109.5 . . ?
H20D C202 H20E 109.5 . . ?
N2 C203 C204 114.1(4) . . ?
N2 C203 H20F 108.7 . . ?
C204 C203 H20F 108.7 . . ?
N2 C203 H20G 108.7 . . ?
C204 C203 H20G 108.7 . . ?
H20F C203 H20G 107.6 . . ?
C203 C204 H20H 109.5 . . ?
C203 C204 H20I 109.5 . . ?
H20H C204 H20I 109.5 . . ?
C203 C204 H20J 109.5 . . ?
H20H C204 H20J 109.5 . . ?
H20I C204 H20J 109.5 . . ?
C206 C205 N2 114.8(4) . . ?
C206 C205 H20K 108.6 . . ?
N2 C205 H20K 108.6 . . ?
C206 C205 H20L 108.6 . . ?
N2 C205 H20L 108.6 . . ?
H20K C205 H20L 107.5 . . ?
C205 C206 H20M 109.5 . . ?
C205 C206 H20N 109.5 . . ?
H20M C206 H20N 109.5 . . ?
C205 C206 H20O 109.5 . . ?
H20M C206 H20O 109.5 . . ?
H20N C206 H20O 109.5 . . ?
N2 C207 C208 115.1(4) . . ?
N2 C207 H20P 108.5 . . ?
C208 C207 H20P 108.5 . . ?
N2 C207 H20Q 108.5 . . ?
C208 C207 H20Q 108.5 . . ?
H20P C207 H20Q 107.5 . . ?
C207 C208 H20R 109.5 . . ?
C207 C208 H20S 109.5 . . ?
H20R C208 H20S 109.5 . . ?
C207 C208 H20T 109.5 . . ?
H20R C208 H20T 109.5 . . ?
H20S C208 H20T 109.5 . . ?

loop_
_geom_bond_atom_site_label_1
_geom_bond_atom_site_label_2
_geom_bond_distance
_geom_bond_site_symmetry_2
_geom_bond_publ_flag
Ru1 C2 1.897(4) . ?
Ru1 C1 1.905(4) . ?
Ru1 C3 1.913(4) . ?
Ru1 Ru3 2.8183(4) . ?
Ru1 Ru4 2.9558(4) . ?
Ru1 Ru2 2.9771(4) . ?
Ru1 H1 1.64(4) . ?
Ru1 H2 1.71(4) . ?
Ru2 C5 1.862(4) . ?
Ru2 C4 1.869(4) . ?
Ru2 C6 2.112(4) . ?
Ru2 C12 2.143(4) . ?
Ru2 Ru4 2.7735(4) . ?
Ru2 Ru3 2.7842(4) . ?
Ru2 H2 1.86(4) . ?
Ru3 C8 1.865(4) . ?
Ru3 C7 1.871(4) . ?
Ru3 C9 2.063(4) . ?
Ru3 C6 2.080(4) . ?
Ru3 Ru4 2.7526(4) . ?
Ru4 C11 1.863(4) . ?
Ru4 C10 1.873(4) . ?
Ru4 C12 2.095(4) . ?
Ru4 C9 2.156(4) . ?
Ru4 H1 1.87(4) . ?
C1 O1 1.142(5) . ?
C2 O2 1.146(4) . ?
C3 O3 1.133(5) . ?
C4 O4 1.150(4) . ?
C5 O5 1.145(5) . ?
C6 O6 1.184(5) . ?
C7 O7 1.149(5) . ?
C8 O8 1.153(4) . ?
C9 O9 1.176(4) . ?
C10 O10 1.146(4) . ?
C11 O11 1.141(4) . ?
C12 O12 1.169(4) . ?
N1 C103 1.516(5) . ?
N1 C101 1.518(5) . ?
N1 C105 1.519(5) . ?
N1 C107 1.519(5) . ?
C101 C102 1.504(5) . ?
C101 H10A 0.9900 . ?
C101 H10B 0.9900 . ?
C102 H10C 0.9800 . ?
C102 H10D 0.9800 . ?
C102 H10E 0.9800 . ?
C103 C104 1.508(5) . ?
C103 H10F 0.9900 . ?
C103 H10G 0.9900 . ?
C104 H10H 0.9800 . ?
C104 H10I 0.9800 . ?
C104 H10J 0.9800 . ?
C105 C106 1.508(6) . ?
C105 H10K 0.9900 . ?
C105 H10L 0.9900 . ?
C106 H10M 0.9800 . ?
C106 H10N 0.9800 . ?
C106 H10O 0.9800 . ?
C107 C108 1.504(6) . ?
C107 H10P 0.9900 . ?
C107 H10Q 0.9900 . ?
C108 H10R 0.9800 . ?
C108 H10S 0.9800 . ?
C108 H10T 0.9800 . ?
N2 C207 1.490(5) . ?
N2 C203 1.508(5) . ?
N2 C201 1.516(5) . ?
N2 C205 1.529(5) . ?
C201 C202 1.532(6) . ?
C201 H20A 0.9900 . ?
C201 H20B 0.9900 . ?
C202 H20C 0.9800 . ?
C202 H20D 0.9800 . ?
C202 H20E 0.9800 . ?
C203 C204 1.545(6) . ?
C203 H20F 0.9900 . ?
C203 H20G 0.9900 . ?
C204 H20H 0.9800 . ?
C204 H20I 0.9800 . ?
C204 H20J 0.9800 . ?
C205 C206 1.509(6) . ?
C205 H20K 0.9900 . ?
C205 H20L 0.9900 . ?
C206 H20M 0.9800 . ?
C206 H20N 0.9800 . ?
C206 H20O 0.9800 . ?
C207 C208 1.538(6) . ?
C207 H20P 0.9900 . ?
C207 H20Q 0.9900 . ?
C208 H20R 0.9800 . ?
C208 H20S 0.9800 . ?
C208 H20T 0.9800 . ?
